data_2220077
loop_
_publ_author_name
'Hao, Lujiang'
'Liu, Xia'

_publ_section_title
;
 Triazido[tris(2-pyridyl-\k<i>N</i>)methylamine]cobalt(III)
;
_journal_coeditor_code BI2307
_journal_issue 12
_journal_name_full 'Acta Crystallographica Section E'
_journal_page_first m1499
_journal_paper_doi 10.1107/S1600536808035162
_journal_volume 64
_journal_year 2008
_chemical_formula_iupac '[Co (N3)3 (C16 H14 N4)]'
_chemical_formula_moiety 'C16 H14 Co N13'
_chemical_formula_sum 'C16 H14 Co N13'
_chemical_formula_weight 447.33
_chemical_name_systematic
;
Triazido[tris(2-pyridyl-\kN)methylamine]cobalt(III)
;
_space_group_IT_number 2
_symmetry_cell_setting triclinic
_symmetry_space_group_name_Hall '-P 1'
_symmetry_space_group_name_H-M 'P -1'
_atom_sites_solution_hydrogens geom
_atom_sites_solution_primary direct
_atom_sites_solution_secondary difmap
_audit_creation_method SHELXL-97
_cell_angle_alpha 68.150(3)
_cell_angle_beta 77.114(2)
_cell_angle_gamma 80.249(2)
_cell_formula_units_Z 4
_cell_length_a 10.2063(3)
_cell_length_b 13.6760(6)
_cell_length_c 14.4735(2)
_cell_measurement_reflns_used 6655
_cell_measurement_temperature 295(2)
_cell_measurement_theta_max 25.50
_cell_measurement_theta_min 1.54
_cell_volume 1819.53(11)
_computing_cell_refinement 'SAINT-Plus (Bruker, 2001)'
_computing_data_collection 'APEX2 (Bruker, 2004)'
_computing_data_reduction 'SAINT-Plus (Bruker, 2001)'
_computing_molecular_graphics 'SHELXTL (Sheldrick, 2008)'
_computing_publication_material 'SHELXTL (Sheldrick, 2008)'
_computing_structure_refinement 'SHELXL97 (Sheldrick, 2008)'
_computing_structure_solution 'SHELXS97 (Sheldrick, 2008)'
_diffrn_ambient_temperature 295(2)
_diffrn_measured_fraction_theta_full 0.982
_diffrn_measured_fraction_theta_max 0.982
_diffrn_measurement_device_type 'Bruker APEXII CCD'
_diffrn_measurement_method '\f and \w'
_diffrn_radiation_monochromator graphite
_diffrn_radiation_source 'fine-focus sealed tube'
_diffrn_radiation_type MoK\a
_diffrn_radiation_wavelength 0.71073
_diffrn_reflns_av_R_equivalents 0.0180
_diffrn_reflns_av_sigmaI/netI 0.0208
_diffrn_reflns_limit_h_max 12
_diffrn_reflns_limit_h_min -12
_diffrn_reflns_limit_k_max 16
_diffrn_reflns_limit_k_min -16
_diffrn_reflns_limit_l_max 17
_diffrn_reflns_limit_l_min -17
_diffrn_reflns_number 18878
_diffrn_reflns_theta_full 25.50
_diffrn_reflns_theta_max 25.50
_diffrn_reflns_theta_min 1.54
_diffrn_standards_number 0
_exptl_absorpt_coefficient_mu 0.980
_exptl_absorpt_correction_T_max 0.892
_exptl_absorpt_correction_T_min 0.828
_exptl_absorpt_correction_type multi-scan
_exptl_absorpt_process_details '(SADABS; Bruker, 2001)'
_exptl_crystal_colour brown
_exptl_crystal_density_diffrn 1.633
_exptl_crystal_density_method 'not measured'
_exptl_crystal_description block
_exptl_crystal_F_000 912
_exptl_crystal_size_max 0.20
_exptl_crystal_size_mid 0.14
_exptl_crystal_size_min 0.12
_refine_diff_density_max 0.309
_refine_diff_density_min -0.224
_refine_ls_extinction_method none
_refine_ls_goodness_of_fit_ref 0.999
_refine_ls_hydrogen_treatment mixed
_refine_ls_matrix_type full
_refine_ls_number_parameters 557
_refine_ls_number_reflns 6655
_refine_ls_number_restraints 0
_refine_ls_restrained_S_all 0.999
_refine_ls_R_factor_all 0.0343
_refine_ls_R_factor_gt 0.0286
_refine_ls_shift/su_max 0.033
_refine_ls_shift/su_mean 0.006
_refine_ls_structure_factor_coef Fsqd
_refine_ls_weighting_details 'calc w=1/[\s^2^(Fo^2^)+(0.056P)^2^+0.548P] where P=(Fo^2^+2Fc^2^)/3'
_refine_ls_weighting_scheme calc
_refine_ls_wR_factor_gt 0.0812
_refine_ls_wR_factor_ref 0.0865
_reflns_number_gt 5825
_reflns_number_total 6655
_reflns_threshold_expression I>2\s(I)
_cod_data_source_file bi2307.cif
_cod_data_source_block I
_cod_original_cell_volume 1819.53(10)
_cod_database_code 2220077
_cod_database_fobs_code 2220077

loop_
_symmetry_equiv_pos_as_xyz
'x, y, z'
'-x, -y, -z'

loop_
_atom_site_type_symbol
_atom_site_label
_atom_site_fract_x
_atom_site_fract_y
_atom_site_fract_z
_atom_site_U_iso_or_equiv
_atom_site_adp_type
_atom_site_calc_flag
_atom_site_refinement_flags
_atom_site_occupancy
Co Co1' 0.08066(2) 0.308970(19) 0.810308(17) 0.02644(8) Uani d . 1
Co Co1 0.26516(3) 0.20548(2) 0.299922(19) 0.03377(9) Uani d . 1
C C1 0.2380(3) 0.0073(2) 0.46611(17) 0.0542(6) Uani d . 1
H H1 0.2814 0.0390 0.4962 0.065 Uiso calc R 1
C C2 0.1936(3) -0.0916(2) 0.5212(2) 0.0685(8) Uani d . 1
H H2 0.2090 -0.1269 0.5871 0.082 Uiso calc R 1
C C3 0.1266(3) -0.1370(2) 0.4774(2) 0.0690(8) Uani d . 1
H H3 0.0923 -0.2019 0.5146 0.083 Uiso calc R 1
C C4 0.1102(3) -0.08588(18) 0.37784(19) 0.0530(6) Uani d . 1
H H4 0.0667 -0.1164 0.3467 0.064 Uiso calc R 1
C C5 0.1600(2) 0.01205(16) 0.32530(16) 0.0390(5) Uani d . 1
C C6 0.1434(2) 0.07501(15) 0.21526(15) 0.0349(4) Uani d . 1
C C7 0.04845(18) 0.17351(15) 0.21651(14) 0.0313(4) Uani d . 1
C C8 -0.0757(2) 0.19521(17) 0.18453(15) 0.0404(5) Uani d . 1
H H8 -0.1040 0.1488 0.1613 0.048 Uiso calc R 1
C C9 -0.1558(2) 0.28565(19) 0.18759(17) 0.0471(5) Uani d . 1
H H9 -0.2392 0.3011 0.1668 0.057 Uiso calc R 1
C C10 -0.1112(2) 0.35281(18) 0.22176(17) 0.0471(5) Uani d . 1
H H10 -0.1637 0.4147 0.2240 0.056 Uiso calc R 1
C C11 0.0128(2) 0.32761(16) 0.25290(15) 0.0387(5) Uani d . 1
H H11 0.0426 0.3734 0.2762 0.046 Uiso calc R 1
C C12 0.28077(19) 0.11126(15) 0.14989(15) 0.0340(4) Uani d . 1
C C13 0.3317(2) 0.08941(18) 0.06194(17) 0.0454(5) Uani d . 1
H H13 0.2849 0.0507 0.0413 0.054 Uiso calc R 1
C C14 0.4534(3) 0.12597(19) 0.00521(18) 0.0529(6) Uani d . 1
H H14 0.4884 0.1131 -0.0547 0.064 Uiso calc R 1
C C15 0.5216(2) 0.18087(19) 0.03765(19) 0.0537(6) Uani d . 1
H H15 0.6048 0.2039 0.0014 0.064 Uiso calc R 1
C C16 0.4654(2) 0.20184(18) 0.12520(17) 0.0453(5) Uani d . 1
H H16 0.5109 0.2407 0.1466 0.054 Uiso calc R 1
C C1' 0.2190(2) 0.11662(17) 0.78384(17) 0.0435(5) Uani d . 1
H H1' 0.1346 0.0918 0.8127 0.052 Uiso calc R 1
C C2' 0.3226(2) 0.05019(19) 0.7545(2) 0.0562(6) Uani d . 1
H H2' 0.3088 -0.0185 0.7635 0.067 Uiso calc R 1
C C3' 0.4475(2) 0.0874(2) 0.7115(2) 0.0571(6) Uani d . 1
H H3' 0.5192 0.0443 0.6904 0.069 Uiso calc R 1
C C4' 0.4649(2) 0.18962(18) 0.70021(18) 0.0453(5) Uani d . 1
H H4' 0.5487 0.2157 0.6717 0.054 Uiso calc R 1
C C5' 0.35712(18) 0.25276(16) 0.73144(14) 0.0317(4) Uani d . 1
C C6' 0.36740(17) 0.36699(16) 0.71976(14) 0.0312(4) Uani d . 1
C C7' 0.26982(18) 0.44037(15) 0.65124(13) 0.0292(4) Uani d . 1
C C8' 0.3112(2) 0.52144(17) 0.56277(15) 0.0404(5) Uani d . 1
H H8' 0.4020 0.5330 0.5416 0.048 Uiso calc R 1
C C9' 0.2168(2) 0.58487(18) 0.50625(16) 0.0466(5) Uani d . 1
H H9' 0.2434 0.6394 0.4462 0.056 Uiso calc R 1
C C10' 0.0833(2) 0.56725(17) 0.53900(15) 0.0410(5) Uani d . 1
H H10' 0.0181 0.6102 0.5022 0.049 Uiso calc R 1
C C11' 0.0474(2) 0.48495(16) 0.62732(14) 0.0341(4) Uani d . 1
H H11' -0.0430 0.4722 0.6490 0.041 Uiso calc R 1
C C12' 0.32219(18) 0.38099(15) 0.82358(14) 0.0306(4) Uani d . 1
C C13' 0.4033(2) 0.41939(18) 0.86443(16) 0.0428(5) Uani d . 1
H H13' 0.4906 0.4344 0.8311 0.051 Uiso calc R 1
C C14' 0.3538(2) 0.4352(2) 0.95506(18) 0.0505(6) Uani d . 1
H H14' 0.4068 0.4620 0.9829 0.061 Uiso calc R 1
C C15' 0.2253(2) 0.41100(18) 1.00387(16) 0.0455(5) Uani d . 1
H H15' 0.1903 0.4211 1.0651 0.055 Uiso calc R 1
C C16' 0.1495(2) 0.37165(16) 0.96077(14) 0.0370(4) Uani d . 1
H H16' 0.0629 0.3545 0.9941 0.044 Uiso calc R 1
H H4A 0.077(3) 0.046(3) 0.116(3) 0.088(12) Uiso d . 1
H H4B 0.133(3) -0.039(2) 0.180(2) 0.053(8) Uiso d . 1
H H4C 0.510(2) 0.463(2) 0.6662(17) 0.041(6) Uiso d . 1
H H4D 0.556(3) 0.354(2) 0.715(2) 0.054(8) Uiso d . 1
N N1 0.21948(17) 0.05876(14) 0.36963(13) 0.0397(4) Uani d . 1
N N2 0.09126(15) 0.23921(12) 0.25047(11) 0.0311(3) Uani d . 1
N N3 0.34651(16) 0.16761(13) 0.18047(12) 0.0350(4) Uani d . 1
N N4 0.0822(2) 0.01220(19) 0.17793(18) 0.0477(5) Uani d . 1
N N5 0.4350(2) 0.16394(19) 0.34980(17) 0.0590(5) Uani d . 1
N N6 0.4967(2) 0.2294(2) 0.35298(19) 0.0679(7) Uani d . 1
N N7 0.5618(3) 0.2892(3) 0.3565(3) 0.1143(12) Uani d . 1
N N8 0.31082(19) 0.34925(15) 0.22377(14) 0.0442(4) Uani d . 1
N N9 0.30464(17) 0.41107(15) 0.26644(14) 0.0437(4) Uani d . 1
N N10 0.2999(2) 0.47478(18) 0.30208(18) 0.0608(6) Uani d . 1
N N11 0.1681(2) 0.24176(17) 0.41551(14) 0.0497(5) Uani d . 1
N N12 0.2200(2) 0.25807(19) 0.47283(15) 0.0576(5) Uani d . 1
N N13 0.2617(3) 0.2758(3) 0.5315(2) 0.1140(13) Uani d . 1
N N1' 0.23509(15) 0.21628(12) 0.77228(12) 0.0309(3) Uani d . 1
N N2' 0.13866(14) 0.42244(12) 0.68322(11) 0.0276(3) Uani d . 1
N N3' 0.19653(15) 0.35702(12) 0.87168(11) 0.0295(3) Uani d . 1
N N4' 0.50443(17) 0.39349(18) 0.67291(15) 0.0407(4) Uani d . 1
N N5' 0.03456(17) 0.19858(14) 0.94046(13) 0.0391(4) Uani d . 1
N N6' -0.05808(16) 0.14639(13) 0.96236(12) 0.0347(4) Uani d . 1
N N7' -0.1435(2) 0.09138(17) 0.99093(16) 0.0543(5) Uani d . 1
N N8' -0.06488(16) 0.40910(13) 0.84197(13) 0.0365(4) Uani d . 1
N N9' -0.16651(16) 0.38260(14) 0.90016(13) 0.0382(4) Uani d . 1
N N10' -0.2668(2) 0.36471(19) 0.95508(19) 0.0677(7) Uani d . 1
N N11' -0.02658(16) 0.26267(15) 0.74183(13) 0.0393(4) Uani d . 1
N N12' -0.14505(16) 0.25427(13) 0.76507(13) 0.0356(4) Uani d . 1
N N13' -0.25777(19) 0.23998(19) 0.78241(18) 0.0588(6) Uani d . 1

loop_
_atom_site_aniso_label
_atom_site_aniso_U_11
_atom_site_aniso_U_22
_atom_site_aniso_U_33
_atom_site_aniso_U_12
_atom_site_aniso_U_13
_atom_site_aniso_U_23
Co1' 0.02280(13) 0.02834(15) 0.02953(14) -0.00705(10) -0.00219(9) -0.01100(11)
Co1 0.03571(15) 0.03377(16) 0.03405(15) -0.00451(11) -0.00721(11) -0.01317(12)
C1 0.0648(15) 0.0494(14) 0.0385(12) 0.0027(12) -0.0097(10) -0.0072(11)
C2 0.0843(19) 0.0540(16) 0.0415(13) 0.0070(15) -0.0040(13) 0.0027(12)
C3 0.085(2) 0.0351(13) 0.0598(16) -0.0063(13) 0.0103(14) 0.0011(12)
C4 0.0591(14) 0.0327(12) 0.0578(14) -0.0083(10) 0.0051(11) -0.0124(11)
C5 0.0373(10) 0.0291(10) 0.0439(11) -0.0003(8) 0.0029(8) -0.0122(9)
C6 0.0367(10) 0.0284(10) 0.0399(10) -0.0074(8) -0.0007(8) -0.0140(8)
C7 0.0335(9) 0.0297(10) 0.0295(9) -0.0093(8) 0.0014(7) -0.0102(8)
C8 0.0386(11) 0.0469(13) 0.0390(11) -0.0096(9) -0.0050(8) -0.0175(10)
C9 0.0364(11) 0.0547(14) 0.0476(12) 0.0022(10) -0.0100(9) -0.0161(11)
C10 0.0443(12) 0.0408(12) 0.0500(12) 0.0088(10) -0.0074(10) -0.0150(10)
C11 0.0452(11) 0.0312(10) 0.0398(10) -0.0024(9) -0.0027(9) -0.0157(9)
C12 0.0346(10) 0.0269(10) 0.0379(10) -0.0005(8) -0.0024(8) -0.0117(8)
C13 0.0518(13) 0.0403(12) 0.0457(12) -0.0014(10) -0.0021(10) -0.0219(10)
C14 0.0590(14) 0.0443(13) 0.0473(13) -0.0017(11) 0.0119(11) -0.0201(11)
C15 0.0415(12) 0.0458(13) 0.0599(14) -0.0057(10) 0.0147(10) -0.0155(11)
C16 0.0351(10) 0.0434(12) 0.0553(13) -0.0087(9) -0.0005(9) -0.0169(10)
C1' 0.0404(11) 0.0338(11) 0.0566(13) -0.0077(9) -0.0040(9) -0.0167(10)
C2' 0.0507(13) 0.0350(12) 0.0838(18) -0.0008(10) -0.0073(12) -0.0257(12)
C3' 0.0418(12) 0.0473(14) 0.0804(17) 0.0102(11) -0.0055(12) -0.0294(13)
C4' 0.0284(10) 0.0500(13) 0.0571(13) 0.0000(9) -0.0034(9) -0.0221(11)
C5' 0.0274(9) 0.0366(11) 0.0323(9) -0.0027(8) -0.0065(7) -0.0129(8)
C6' 0.0229(8) 0.0376(11) 0.0338(9) -0.0092(8) 0.0004(7) -0.0136(8)
C7' 0.0295(9) 0.0317(10) 0.0296(9) -0.0069(7) -0.0002(7) -0.0155(8)
C8' 0.0375(10) 0.0395(12) 0.0387(11) -0.0072(9) 0.0058(8) -0.0131(9)
C9' 0.0581(13) 0.0367(12) 0.0339(10) -0.0020(10) 0.0019(9) -0.0064(9)
C10' 0.0502(12) 0.0374(11) 0.0347(10) 0.0052(9) -0.0120(9) -0.0132(9)
C11' 0.0351(10) 0.0372(11) 0.0352(10) -0.0006(8) -0.0083(8) -0.0184(9)
C12' 0.0294(9) 0.0312(10) 0.0317(9) -0.0070(8) -0.0065(7) -0.0092(8)
C13' 0.0360(10) 0.0532(13) 0.0463(12) -0.0177(10) -0.0067(9) -0.0200(10)
C14' 0.0542(13) 0.0613(15) 0.0495(13) -0.0175(11) -0.0167(10) -0.0251(12)
C15' 0.0604(14) 0.0508(13) 0.0315(10) -0.0156(11) -0.0070(9) -0.0175(10)
C16' 0.0419(11) 0.0407(11) 0.0286(9) -0.0135(9) -0.0006(8) -0.0115(8)
N1 0.0420(9) 0.0341(9) 0.0351(9) 0.0013(7) -0.0038(7) -0.0069(7)
N2 0.0336(8) 0.0272(8) 0.0316(8) -0.0034(6) -0.0020(6) -0.0114(7)
N3 0.0330(8) 0.0321(9) 0.0385(9) -0.0029(7) -0.0029(7) -0.0128(7)
N4 0.0523(12) 0.0377(11) 0.0613(14) -0.0110(10) -0.0061(10) -0.0259(11)
N5 0.0521(12) 0.0670(14) 0.0663(13) 0.0004(11) -0.0281(10) -0.0250(11)
N6 0.0386(11) 0.100(2) 0.0765(16) -0.0055(12) -0.0177(10) -0.0401(15)
N7 0.0655(17) 0.139(3) 0.168(3) -0.0211(19) -0.043(2) -0.069(3)
N8 0.0550(11) 0.0400(10) 0.0442(10) -0.0146(8) -0.0085(8) -0.0178(9)
N9 0.0397(10) 0.0428(11) 0.0520(11) -0.0139(8) -0.0090(8) -0.0154(9)
N10 0.0627(13) 0.0567(13) 0.0775(15) -0.0207(11) -0.0087(11) -0.0352(12)
N11 0.0538(11) 0.0620(13) 0.0423(10) -0.0063(9) -0.0073(8) -0.0286(9)
N12 0.0605(12) 0.0751(15) 0.0439(11) 0.0040(11) -0.0146(10) -0.0297(11)
N13 0.107(2) 0.188(4) 0.086(2) 0.003(2) -0.0369(18) -0.088(2)
N1' 0.0264(7) 0.0304(8) 0.0365(8) -0.0039(6) -0.0047(6) -0.0123(7)
N2' 0.0273(7) 0.0304(8) 0.0282(7) -0.0045(6) -0.0034(6) -0.0138(6)
N3' 0.0302(8) 0.0315(8) 0.0268(7) -0.0087(6) -0.0034(6) -0.0086(6)
N4' 0.0257(8) 0.0520(12) 0.0453(10) -0.0134(8) 0.0011(7) -0.0177(9)
N5' 0.0377(9) 0.0398(10) 0.0368(9) -0.0163(8) -0.0025(7) -0.0069(8)
N6' 0.0352(9) 0.0331(9) 0.0335(8) -0.0065(8) -0.0016(7) -0.0102(7)
N7' 0.0510(11) 0.0525(12) 0.0569(12) -0.0245(10) -0.0030(9) -0.0115(10)
N8' 0.0291(8) 0.0353(9) 0.0429(9) -0.0045(7) 0.0024(7) -0.0152(8)
N9' 0.0342(9) 0.0373(10) 0.0487(10) -0.0061(7) -0.0017(8) -0.0234(8)
N10' 0.0462(11) 0.0675(15) 0.0875(16) -0.0213(11) 0.0271(11) -0.0402(13)
N11' 0.0323(9) 0.0476(11) 0.0482(10) -0.0111(8) -0.0065(7) -0.0255(8)
N12' 0.0356(9) 0.0318(9) 0.0439(9) -0.0032(7) -0.0140(7) -0.0145(7)
N13' 0.0329(10) 0.0718(15) 0.0788(14) -0.0106(9) -0.0164(9) -0.0281(12)

loop_
_atom_type_symbol
_atom_type_description
_atom_type_scat_dispersion_real
_atom_type_scat_dispersion_imag
_atom_type_scat_source
C C 0.0033 0.0016 'International Tables Vol C Tables 4.2.6.8 and 6.1.1.4'
H H 0.0000 0.0000 'International Tables Vol C Tables 4.2.6.8 and 6.1.1.4'
N N 0.0061 0.0033 'International Tables Vol C Tables 4.2.6.8 and 6.1.1.4'
Co Co 0.3494 0.9721 'International Tables Vol C Tables 4.2.6.8 and 6.1.1.4'

loop_
_geom_angle_atom_site_label_1
_geom_angle_atom_site_label_2
_geom_angle_atom_site_label_3
_geom_angle
N11' Co1' N8' 92.84(7)
N11' Co1' N5' 94.69(7)
N8' Co1' N5' 93.10(7)
N11' Co1' N3' 176.55(7)
N8' Co1' N3' 89.23(7)
N5' Co1' N3' 87.95(7)
N11' Co1' N2' 89.69(7)
N8' Co1' N2' 87.79(7)
N5' Co1' N2' 175.48(7)
N3' Co1' N2' 87.63(6)
N11' Co1' N1' 88.91(7)
N8' Co1' N1' 175.94(7)
N5' Co1' N1' 90.40(7)
N3' Co1' N1' 88.84(7)
N2' Co1' N1' 88.57(6)
N11 Co1 N8 92.79(9)
N11 Co1 N5 94.33(9)
N8 Co1 N5 92.47(9)
N11 Co1 N3 174.49(8)
N8 Co1 N3 88.90(7)
N5 Co1 N3 90.83(8)
N11 Co1 N1 90.12(8)
N8 Co1 N1 176.71(8)
N5 Co1 N1 88.82(9)
N3 Co1 N1 88.06(7)
N11 Co1 N2 86.79(7)
N8 Co1 N2 90.55(7)
N5 Co1 N2 176.72(8)
N3 Co1 N2 87.95(7)
N1 Co1 N2 88.10(7)
N1 C1 C2 121.4(3)
N1 C1 H1 119.3
C2 C1 H1 119.3
C3 C2 C1 119.1(2)
C3 C2 H2 120.4
C1 C2 H2 120.4
C2 C3 C4 119.8(2)
C2 C3 H3 120.1
C4 C3 H3 120.1
C3 C4 C5 118.5(3)
C3 C4 H4 120.7
C5 C4 H4 120.7
N1 C5 C4 121.7(2)
N1 C5 C6 116.48(17)
C4 C5 C6 121.8(2)
N4 C6 C7 109.19(18)
N4 C6 C5 109.42(18)
C7 C6 C5 106.55(16)
N4 C6 C12 113.13(17)
C7 C6 C12 108.01(15)
C5 C6 C12 110.32(16)
N2 C7 C8 121.29(18)
N2 C7 C6 116.02(17)
C8 C7 C6 122.69(18)
C9 C8 C7 119.5(2)
C9 C8 H8 120.3
C7 C8 H8 120.3
C10 C9 C8 119.0(2)
C10 C9 H9 120.5
C8 C9 H9 120.5
C9 C10 C11 119.4(2)
C9 C10 H10 120.3
C11 C10 H10 120.3
N2 C11 C10 121.9(2)
N2 C11 H11 119.0
C10 C11 H11 119.0
N3 C12 C13 121.27(18)
N3 C12 C6 117.20(16)
C13 C12 C6 121.50(19)
C14 C13 C12 119.0(2)
C14 C13 H13 120.5
C12 C13 H13 120.5
C15 C14 C13 119.6(2)
C15 C14 H14 120.2
C13 C14 H14 120.2
C14 C15 C16 119.1(2)
C14 C15 H15 120.5
C16 C15 H15 120.5
N3 C16 C15 121.9(2)
N3 C16 H16 119.1
C15 C16 H16 119.1
N1' C1' C2' 122.4(2)
N1' C1' H1' 118.8
C2' C1' H1' 118.8
C3' C2' C1' 118.7(2)
C3' C2' H2' 120.7
C1' C2' H2' 120.7
C2' C3' C4' 119.2(2)
C2' C3' H3' 120.4
C4' C3' H3' 120.4
C5' C4' C3' 119.6(2)
C5' C4' H4' 120.2
C3' C4' H4' 120.2
N1' C5' C4' 120.82(19)
N1' C5' C6' 116.36(15)
C4' C5' C6' 122.80(17)
N4' C6' C5' 108.89(16)
N4' C6' C7' 109.04(16)
C5' C6' C7' 108.97(15)
N4' C6' C12' 113.23(16)
C5' C6' C12' 109.64(15)
C7' C6' C12' 106.98(15)
N2' C7' C8' 121.22(17)
N2' C7' C6' 115.82(15)
C8' C7' C6' 122.96(16)
C9' C8' C7' 119.35(19)
C9' C8' H8' 120.3
C7' C8' H8' 120.3
C10' C9' C8' 119.51(19)
C10' C9' H9' 120.2
C8' C9' H9' 120.2
C9' C10' C11' 118.90(19)
C9' C10' H10' 120.5
C11' C10' H10' 120.5
N2' C11' C10' 122.12(18)
N2' C11' H11' 118.9
C10' C11' H11' 118.9
N3' C12' C13' 121.07(18)
N3' C12' C6' 116.41(16)
C13' C12' C6' 122.49(16)
C14' C13' C12' 119.39(19)
C14' C13' H13' 120.3
C12' C13' H13' 120.3
C15' C14' C13' 119.4(2)
C15' C14' H14' 120.3
C13' C14' H14' 120.3
C16' C15' C14' 118.86(19)
C16' C15' H15' 120.6
C14' C15' H15' 120.6
N3' C16' C15' 122.15(18)
N3' C16' H16' 118.9
C15' C16' H16' 118.9
C5 N1 C1 119.4(2)
C5 N1 Co1 120.66(14)
C1 N1 Co1 119.71(17)
C11 N2 C7 118.97(17)
C11 N2 Co1 119.98(14)
C7 N2 Co1 121.03(13)
C16 N3 C12 119.15(18)
C16 N3 Co1 120.69(15)
C12 N3 Co1 120.07(12)
C6 N4 H4A 109(2)
C6 N4 H4B 107(2)
H4A N4 H4B 107(3)
N6 N5 Co1 120.19(19)
N7 N6 N5 176.7(3)
N9 N8 Co1 120.37(15)
N10 N9 N8 176.1(2)
N12 N11 Co1 124.36(17)
N13 N12 N11 175.3(3)
C5' N1' C1' 119.33(17)
C5' N1' Co1' 120.43(13)
C1' N1' Co1' 120.21(13)
C11' N2' C7' 118.88(16)
C11' N2' Co1' 120.25(12)
C7' N2' Co1' 120.86(12)
C12' N3' C16' 119.08(16)
C12' N3' Co1' 120.54(12)
C16' N3' Co1' 120.30(13)
C6' N4' H4C 108.3(14)
C6' N4' H4D 106.8(17)
H4C N4' H4D 107(2)
N6' N5' Co1' 124.28(14)
N7' N6' N5' 174.3(2)
N9' N8' Co1' 123.02(14)
N10' N9' N8' 175.1(2)
N12' N11' Co1' 126.01(14)
N13' N12' N11' 173.6(2)

loop_
_geom_bond_atom_site_label_1
_geom_bond_atom_site_label_2
_geom_bond_distance
Co1' N11' 1.9408(17)
Co1' N8' 1.9407(16)
Co1' N5' 1.9436(16)
Co1' N3' 1.9456(16)
Co1' N2' 1.9603(15)
Co1' N1' 1.9621(15)
Co1 N11 1.9335(18)
Co1 N8 1.9406(18)
Co1 N5 1.941(2)
Co1 N3 1.9563(17)
Co1 N1 1.9651(18)
Co1 N2 1.9796(16)
C1 N1 1.350(3)
C1 C2 1.384(4)
C1 H1 0.930
C2 C3 1.374(4)
C2 H2 0.930
C3 C4 1.382(4)
C3 H3 0.930
C4 C5 1.390(3)
C4 H4 0.930
C5 N1 1.341(3)
C5 C6 1.535(3)
C6 N4 1.448(3)
C6 C7 1.524(3)
C6 C12 1.550(3)
C7 N2 1.341(3)
C7 C8 1.392(3)
C8 C9 1.372(3)
C8 H8 0.930
C9 C10 1.370(3)
C9 H9 0.930
C10 C11 1.384(3)
C10 H10 0.930
C11 N2 1.340(2)
C11 H11 0.930
C12 N3 1.342(3)
C12 C13 1.384(3)
C13 C14 1.385(3)
C13 H13 0.930
C14 C15 1.361(4)
C14 H14 0.930
C15 C16 1.381(3)
C15 H15 0.930
C16 N3 1.346(3)
C16 H16 0.930
C1' N1' 1.344(3)
C1' C2' 1.373(3)
C1' H1' 0.930
C2' C3' 1.379(4)
C2' H2' 0.930
C3' C4' 1.383(3)
C3' H3' 0.930
C4' C5' 1.381(3)
C4' H4' 0.930
C5' N1' 1.346(2)
C5' C6' 1.527(3)
C6' N4' 1.454(2)
C6' C7' 1.531(3)
C6' C12' 1.544(3)
C7' N2' 1.348(2)
C7' C8' 1.381(3)
C8' C9' 1.375(3)
C8' H8' 0.930
C9' C10' 1.370(3)
C9' H9' 0.930
C10' C11' 1.377(3)
C10' H10' 0.930
C11' N2' 1.344(2)
C11' H11' 0.930
C12' N3' 1.346(2)
C12' C13' 1.381(3)
C13' C14' 1.379(3)
C13' H13' 0.930
C14' C15' 1.374(3)
C14' H14' 0.930
C15' C16' 1.372(3)
C15' H15' 0.930
C16' N3' 1.348(2)
C16' H16' 0.930
N4 H4A 0.86(4)
N4 H4B 0.79(3)
N5 N6 1.198(3)
N6 N7 1.159(4)
N8 N9 1.206(3)
N9 N10 1.156(3)
N11 N12 1.180(3)
N12 N13 1.145(3)
N4' H4C 0.92(3)
N4' H4D 0.86(3)
N5' N6' 1.196(2)
N6' N7' 1.152(2)
N8' N9' 1.195(2)
N9' N10' 1.147(2)
N11' N12' 1.194(2)
N12' N13' 1.156(2)

loop_
_geom_hbond_atom_site_label_D
_geom_hbond_atom_site_label_H
_geom_hbond_atom_site_label_A
_geom_hbond_site_symmetry_A
_geom_hbond_distance_DH
_geom_hbond_distance_HA
_geom_hbond_distance_DA
_geom_hbond_angle_DHA
N4 H4A N6' 1_554 0.86(4) 2.68(4) 3.463(3) 154(3)
N4 H4A N5' 1_554 0.86(4) 2.69(4) 3.514(3) 163(3)
N4' H4C N10 2_666 0.92(3) 2.44(2) 3.065(3) 124.7(18)
N4' H4D N13' 1_655 0.86(3) 2.38(3) 3.213(3) 162(2)

loop_
_geom_torsion_atom_site_label_1
_geom_torsion_atom_site_label_2
_geom_torsion_atom_site_label_3
_geom_torsion_atom_site_label_4
_geom_torsion
N1 C1 C2 C3 -1.5(4)
C1 C2 C3 C4 3.1(4)
C2 C3 C4 C5 -1.4(4)
C3 C4 C5 N1 -2.0(3)
C3 C4 C5 C6 -178.7(2)
N1 C5 C6 N4 178.02(17)
C4 C5 C6 N4 -5.1(3)
N1 C5 C6 C7 -64.1(2)
C4 C5 C6 C7 112.9(2)
N1 C5 C6 C12 52.9(2)
C4 C5 C6 C12 -130.1(2)
N4 C6 C7 N2 179.37(17)
C5 C6 C7 N2 61.3(2)
C12 C6 C7 N2 -57.2(2)
N4 C6 C7 C8 -0.6(3)
C5 C6 C7 C8 -118.7(2)
C12 C6 C7 C8 122.74(19)
N2 C7 C8 C9 0.1(3)
C6 C7 C8 C9 -179.86(18)
C7 C8 C9 C10 0.3(3)
C8 C9 C10 C11 -0.4(3)
C9 C10 C11 N2 0.1(3)
N4 C6 C12 N3 -178.29(19)
C7 C6 C12 N3 60.7(2)
C5 C6 C12 N3 -55.3(2)
N4 C6 C12 C13 3.7(3)
C7 C6 C12 C13 -117.3(2)
C5 C6 C12 C13 126.6(2)
N3 C12 C13 C14 0.5(3)
C6 C12 C13 C14 178.5(2)
C12 C13 C14 C15 1.1(3)
C13 C14 C15 C16 -2.0(4)
C14 C15 C16 N3 1.4(4)
N1' C1' C2' C3' -0.1(4)
C1' C2' C3' C4' 0.6(4)
C2' C3' C4' C5' -0.4(4)
C3' C4' C5' N1' -0.4(3)
C3' C4' C5' C6' -178.8(2)
N1' C5' C6' N4' -178.84(16)
C4' C5' C6' N4' -0.3(3)
N1' C5' C6' C7' -60.0(2)
C4' C5' C6' C7' 118.5(2)
N1' C5' C6' C12' 56.8(2)
C4' C5' C6' C12' -124.7(2)
N4' C6' C7' N2' 177.58(16)
C5' C6' C7' N2' 58.9(2)
C12' C6' C7' N2' -59.6(2)
N4' C6' C7' C8' -3.4(3)
C5' C6' C7' C8' -122.16(19)
C12' C6' C7' C8' 119.37(19)
N2' C7' C8' C9' -0.1(3)
C6' C7' C8' C9' -179.01(19)
C7' C8' C9' C10' 0.5(3)
C8' C9' C10' C11' -1.0(3)
C9' C10' C11' N2' 1.1(3)
N4' C6' C12' N3' -179.50(17)
C5' C6' C12' N3' -57.7(2)
C7' C6' C12' N3' 60.4(2)
N4' C6' C12' C13' 2.7(3)
C5' C6' C12' C13' 124.5(2)
C7' C6' C12' C13' -117.5(2)
N3' C12' C13' C14' -1.2(3)
C6' C12' C13' C14' 176.6(2)
C12' C13' C14' C15' 1.0(4)
C13' C14' C15' C16' 0.0(4)
C14' C15' C16' N3' -0.7(3)
C4 C5 N1 C1 3.5(3)
C6 C5 N1 C1 -179.55(18)
C4 C5 N1 Co1 -171.08(16)
C6 C5 N1 Co1 5.8(2)
C2 C1 N1 C5 -1.8(3)
C2 C1 N1 Co1 172.90(19)
N11 Co1 N1 C5 126.64(16)
N5 Co1 N1 C5 -139.03(16)
N3 Co1 N1 C5 -48.16(15)
N2 Co1 N1 C5 39.85(15)
N11 Co1 N1 C1 -47.94(17)
N5 Co1 N1 C1 46.39(18)
N3 Co1 N1 C1 137.25(17)
N2 Co1 N1 C1 -134.73(17)
C10 C11 N2 C7 0.3(3)
C10 C11 N2 Co1 -178.16(16)
C8 C7 N2 C11 -0.4(3)
C6 C7 N2 C11 179.59(16)
C8 C7 N2 Co1 178.01(14)
C6 C7 N2 Co1 -2.0(2)
N11 Co1 N2 C11 45.80(15)
N8 Co1 N2 C11 -46.96(15)
N3 Co1 N2 C11 -135.84(15)
N1 Co1 N2 C11 136.03(15)
N11 Co1 N2 C7 -132.58(15)
N8 Co1 N2 C7 134.66(14)
N3 Co1 N2 C7 45.78(14)
N1 Co1 N2 C7 -42.35(14)
C13 C12 N3 C16 -1.1(3)
C6 C12 N3 C16 -179.17(18)
C13 C12 N3 Co1 175.64(15)
C6 C12 N3 Co1 -2.4(2)
C15 C16 N3 C12 0.2(3)
C15 C16 N3 Co1 -176.57(17)
N8 Co1 N3 C12 -133.04(15)
N5 Co1 N3 C12 134.50(16)
N1 Co1 N3 C12 45.72(15)
N2 Co1 N3 C12 -42.45(15)
N8 Co1 N3 C16 43.67(17)
N5 Co1 N3 C16 -48.78(17)
N1 Co1 N3 C16 -137.57(16)
N2 Co1 N3 C16 134.27(16)
N11 Co1 N5 N6 -70.1(2)
N8 Co1 N5 N6 22.9(2)
N3 Co1 N5 N6 111.8(2)
N1 Co1 N5 N6 -160.2(2)
N11 Co1 N8 N9 18.42(18)
N5 Co1 N8 N9 -76.04(19)
N3 Co1 N8 N9 -166.82(18)
N2 Co1 N8 N9 105.24(18)
N8 Co1 N11 N12 -74.7(2)
N5 Co1 N11 N12 18.0(2)
N1 Co1 N11 N12 106.8(2)
N2 Co1 N11 N12 -165.1(2)
C2' C1' N1' C5' -0.6(3)
C2' C1' N1' Co1' 177.29(19)
C4' C5' N1' C1' 0.9(3)
C6' C5' N1' C1' 179.44(18)
C4' C5' N1' Co1' -177.02(15)
C6' C5' N1' Co1' 1.5(2)
N11' Co1' N1' C1' -45.45(16)
N5' Co1' N1' C1' 49.24(17)
N3' Co1' N1' C1' 137.18(16)
N2' Co1' N1' C1' -135.16(16)
N11' Co1' N1' C5' 132.45(15)
N5' Co1' N1' C5' -132.86(15)
N3' Co1' N1' C5' -44.92(14)
N2' Co1' N1' C5' 42.74(14)
C10' C11' N2' C7' -0.6(3)
C10' C11' N2' Co1' 178.25(15)
C8' C7' N2' C11' 0.1(3)
C6' C7' N2' C11' 179.11(16)
C8' C7' N2' Co1' -178.76(15)
C6' C7' N2' Co1' 0.2(2)
N8' Co1' N2' C11' -44.40(15)
N11' Co1' N2' C11' 48.46(15)
N3' Co1' N2' C11' -133.72(15)
N1' Co1' N2' C11' 137.38(14)
N8' Co1' N2' C7' 134.45(14)
N11' Co1' N2' C7' -132.69(14)
N3' Co1' N2' C7' 45.13(14)
N1' Co1' N2' C7' -43.77(14)
C13' C12' N3' C16' 0.5(3)
C6' C12' N3' C16' -177.43(17)
C13' C12' N3' Co1' 177.26(16)
C6' C12' N3' Co1' -0.6(2)
C15' C16' N3' C12' 0.5(3)
C15' C16' N3' Co1' -176.31(16)
N8' Co1' N3' C12' -132.36(15)
N5' Co1' N3' C12' 134.51(15)
N2' Co1' N3' C12' -44.53(14)
N1' Co1' N3' C12' 44.08(15)
N8' Co1' N3' C16' 44.41(15)
N5' Co1' N3' C16' -48.72(15)
N2' Co1' N3' C16' 132.23(15)
N1' Co1' N3' C16' -139.16(15)
N8' Co1' N5' N6' 76.66(18)
N11' Co1' N5' N6' -16.46(18)
N3' Co1' N5' N6' 165.77(18)
N1' Co1' N5' N6' -105.40(18)
N11' Co1' N8' N9' 67.91(18)
N5' Co1' N8' N9' -26.95(18)
N3' Co1' N8' N9' -114.85(18)
N2' Co1' N8' N9' 157.49(18)
N8' Co1' N11' N12' -35.41(19)
N5' Co1' N11' N12' 57.94(19)
N2' Co1' N11' N12' -123.19(18)
N1' Co1' N11' N12' 148.24(19)
